data_4030424
loop_
_publ_author_name
'Greedan, J.E.'
'Willmer, K.L.'
'Gibbs, H.F.'

_publ_section_title
;
 Structural aspects of the metal-insulator transition in
 BaPb(1-x)TlxO(3-x/2) by neutron diffraction
;
_journal_name_full 'European Journal of Solid State and Inorganic Chemistry'
_journal_page_first 505
_journal_page_last 518
_journal_volume 29
_journal_year 1992
_chemical_formula_sum 'Ba O2.9 Pb0.8 Tl0.2'
_chemical_formula_weight 390.36
_space_group_IT_number 74
_symmetry_cell_setting orthorhombic
_symmetry_Int_Tables_number 74
_symmetry_space_group_name_Hall '-I 2b 2'
_symmetry_space_group_name_H-M 'I m m a'
_cell_angle_alpha 90
_cell_angle_beta 90
_cell_angle_gamma 90
_cell_formula_units_Z 4
_cell_length_a 6.0406(25)
_cell_length_b 8.5449(42)
_cell_length_c 6.0558(19)
_cell_volume 312.6(2)
_diffrn_ambient_temperature 293
_diffrn_radiation_probe neutron
_diffrn_radiation_type neutron
_diffrn_radiation_wavelength 1.3915
_exptl_crystal_density_diffrn 8.262
_pd_proc_ls_prof_wR_expected 0.0287
_pd_proc_ls_prof_wR_factor 0.0635
_refine_ls_R_I_factor 0.0804
_cod_data_source_file EJSSIC-1992-29-505-518-1.cif
_cod_data_source_block BaPb(1-x)TlxO(3-x/2)-I
_cod_database_code 4030424

loop_
_symmetry_equiv_pos_site_id
_symmetry_equiv_pos_as_xyz
1 x,y,z
2 -x,1/2-y,z
3 x,-y,-z
4 -x,1/2+y,-z
5 -x,-y,-z
6 x,1/2+y,-z
7 -x,y,z
8 x,1/2-y,z
9 1/2+x,1/2+y,1/2+z
10 1/2-x,-y,1/2+z
11 1/2+x,1/2-y,1/2-z
12 1/2-x,y,1/2-z
13 1/2-x,1/2-y,1/2-z
14 1/2+x,y,1/2-z
15 1/2-x,1/2+y,1/2+z
16 1/2+x,-y,1/2+z

loop_
_atom_site_label
_atom_site_type_symbol
_atom_site_fract_x
_atom_site_fract_y
_atom_site_fract_z
_atom_site_B_iso_or_equiv
_atom_site_occupancy
Ba Ba 0. 0.25 0.011(60) 0.79(7) 1.
Pb Pb 0.0 0.0 0.5 0.78(5) 0.8
Tl Tl 0.0 0.0 0.5 0.78(5) 0.2
O1 O 0.0 0.25 0.4255(17) 1.18(20) 0.825(32)
O2 O 0.25 -0.016(16) 0.25 1.00(7) 0.99(2)
